data_4082318
loop_
_publ_author_name
'Braunschweig, Holger'
'Damme, Alexander'
'Dewhurst, Rian D.'
'Kramer, Thomas'
'Krummenacher, Ivo'
'Phukan, Ashwini K.'

_publ_section_title
;
 Short Survey of the Chemical Reduction Behavior of the Base-Stabilized
 Iron Dichloroboryl Complexes [(\h5-C5Me5)Fe(CO)2BCl2(LB)]
;
_journal_issue 2
_journal_name_full Organometallics
_journal_page_first 604
_journal_paper_doi 10.1021/om401176h
_journal_volume 33
_journal_year 2014
_chemical_formula_moiety 'C38 H48 B2 Cl2 Fe2 N2 O4'
_chemical_formula_sum 'C38 H48 B2 Cl2 Fe2 N2 O4'
_chemical_formula_weight 801.00
_chemical_name_common
;
?
;
_chemical_name_systematic
; 
?
;
_space_group_IT_number 2
_symmetry_cell_setting triclinic
_symmetry_space_group_name_Hall '-P 1'
_symmetry_space_group_name_H-M 'P -1'
_atom_sites_solution_hydrogens geom
_atom_sites_solution_primary direct
_atom_sites_solution_secondary difmap
_audit_creation_method SHELXL-97
_cell_angle_alpha 86.094(3)
_cell_angle_beta 89.612(4)
_cell_angle_gamma 68.163(3)
_cell_formula_units_Z 1
_cell_length_a 6.8588(5)
_cell_length_b 8.5384(5)
_cell_length_c 17.7515(12)
_cell_measurement_reflns_used 6028
_cell_measurement_temperature 100(2)
_cell_measurement_theta_max 26.65
_cell_measurement_theta_min 2.30
_cell_volume 962.55(11)
_computing_cell_refinement 'Saint+ ver. 7.68A (Bruker AXS)'
_computing_data_collection 'APEX2 ver. 2010.3 (Bruker AXS)'
_computing_data_reduction 'Saint+ ver. 7.68A (Bruker AXS)'
_computing_molecular_graphics 'XP ver. 5.1 (Bruker AXS, 1998)'
_computing_publication_material 'SHELXL-97 (Sheldrick, 2008)'
_computing_structure_refinement 'SHELXL-97 (Sheldrick, 1997)'
_computing_structure_solution 'SHELXS-97 (Sheldrick, 1990)'
_diffrn_ambient_temperature 100(2)
_diffrn_detector_area_resol_mean 8.333
_diffrn_measured_fraction_theta_full 0.993
_diffrn_measured_fraction_theta_max 0.991
_diffrn_measurement_device_type 'Bruker X8-APEX II'
_diffrn_measurement_method '\f and \w scans'
_diffrn_radiation_monochromator 'multi-layer mirror'
_diffrn_radiation_source 'rotating anode'
_diffrn_radiation_type MoK\a
_diffrn_radiation_wavelength 0.71073
_diffrn_reflns_av_R_equivalents 0.0536
_diffrn_reflns_av_sigmaI/netI 0.0464
_diffrn_reflns_limit_h_max 8
_diffrn_reflns_limit_h_min -8
_diffrn_reflns_limit_k_max 10
_diffrn_reflns_limit_k_min -10
_diffrn_reflns_limit_l_max 22
_diffrn_reflns_limit_l_min -22
_diffrn_reflns_number 20741
_diffrn_reflns_theta_full 26.00
_diffrn_reflns_theta_max 26.74
_diffrn_reflns_theta_min 1.15
_exptl_absorpt_coefficient_mu 0.933
_exptl_absorpt_correction_T_max 0.7454
_exptl_absorpt_correction_T_min 0.6421
_exptl_absorpt_correction_type multi-scan
_exptl_absorpt_process_details 'Sadabs 2008/1 (Bruker 2008)'
_exptl_crystal_colour orange
_exptl_crystal_density_diffrn 1.382
_exptl_crystal_density_method 'not measured'
_exptl_crystal_description plate
_exptl_crystal_F_000 418
_exptl_crystal_size_max 0.26
_exptl_crystal_size_mid 0.14
_exptl_crystal_size_min 0.06
_refine_diff_density_max 0.786
_refine_diff_density_min -0.335
_refine_diff_density_rms 0.083
_refine_ls_extinction_method none
_refine_ls_goodness_of_fit_ref 1.161
_refine_ls_hydrogen_treatment constr
_refine_ls_matrix_type full
_refine_ls_number_parameters 233
_refine_ls_number_reflns 4055
_refine_ls_number_restraints 0
_refine_ls_restrained_S_all 1.161
_refine_ls_R_factor_all 0.0616
_refine_ls_R_factor_gt 0.0466
_refine_ls_shift/su_max 0.000
_refine_ls_shift/su_mean 0.000
_refine_ls_structure_factor_coef Fsqd
_refine_ls_weighting_details 'calc w=1/[\s^2^(Fo^2^)+(0.0298P)^2^+1.9928P] where P=(Fo^2^+2Fc^2^)/3'
_refine_ls_weighting_scheme calc
_refine_ls_wR_factor_gt 0.1102
_refine_ls_wR_factor_ref 0.1153
_reflns_number_gt 3313
_reflns_number_total 4055
_reflns_threshold_expression >2sigma(I)
_cod_data_source_file om401176h_si_001.cif
_cod_data_source_block ad066
_cod_depositor_comments
;
The following automatic conversions were performed:

'_symmetry_cell_setting' value 'Triclinic' changed to 'triclinic'
according to
/usr/data/users/saulius/automatic-downloads/current/ACS/lib/dictionaries/cif_core.dic
dictionary named 'cif_core.dic' version 2.4.2 from 2011-04-26.

Automatic conversion script
Id: cif_fix_values 2281 2013-09-26 08:29:07Z andrius 
;
_cod_original_sg_symbol_H-M P-1
_cod_database_code 4082318

loop_
_symmetry_equiv_pos_as_xyz
'x, y, z'
'-x, -y, -z'

loop_
_atom_site_label
_atom_site_type_symbol
_atom_site_fract_x
_atom_site_fract_y
_atom_site_fract_z
_atom_site_U_iso_or_equiv
_atom_site_adp_type
_atom_site_occupancy
_atom_site_symmetry_multiplicity
_atom_site_calc_flag
_atom_site_refinement_flags
Fe1 Fe 0.58499(7) 0.84591(6) 0.17799(2) 0.01609(14) Uani 1 1 d .
C1 C 0.3687(5) 1.0398(4) 0.34631(17) 0.0168(6) Uani 1 1 d .
H1 H 0.3520 1.1038 0.2992 0.020 Uiso 1 1 calc R
Cl1 Cl 0.58082(15) 0.54164(10) 0.30030(5) 0.0281(2) Uani 1 1 d .
O1 O 0.4544(4) 0.6005(3) 0.10882(14) 0.0342(6) Uani 1 1 d .
B1 B 0.5136(6) 0.7689(5) 0.2813(2) 0.0180(7) Uani 1 1 d .
O2 O 0.1735(4) 1.1122(3) 0.15623(13) 0.0293(6) Uani 1 1 d .
C2 C 0.3731(5) 0.7889(4) 0.41403(17) 0.0174(7) Uani 1 1 d .
H2 H 0.3634 0.6810 0.4129 0.021 Uiso 1 1 calc R
C11 C 0.8615(5) 0.8358(4) 0.23488(18) 0.0215(7) Uani 1 1 d .
C7 C 0.2423(6) 0.7973(4) 0.54440(18) 0.0223(7) Uani 1 1 d .
H7A H 0.3264 0.7867 0.5902 0.033 Uiso 1 1 calc R
H7B H 0.2412 0.6862 0.5343 0.033 Uiso 1 1 calc R
H7C H 0.0981 0.8759 0.5515 0.033 Uiso 1 1 calc R
C6 C 0.2459(5) 1.3121(4) 0.40701(18) 0.0206(7) Uani 1 1 d .
H6A H 0.3259 1.3511 0.4418 0.031 Uiso 1 1 calc R
H6B H 0.0987 1.3506 0.4221 0.031 Uiso 1 1 calc R
H6C H 0.2541 1.3586 0.3556 0.031 Uiso 1 1 calc R
C5 C 0.3829(5) 1.0221(4) 0.48602(17) 0.0173(7) Uani 1 1 d .
H5 H 0.2858 1.0919 0.5237 0.021 Uiso 1 1 calc R
C4 C 0.3361(5) 0.8633(4) 0.47879(17) 0.0174(7) Uani 1 1 d .
C3 C 0.3367(5) 1.1215(4) 0.40939(17) 0.0170(6) Uani 1 1 d .
C12 C 0.7630(5) 0.9969(4) 0.19400(19) 0.0203(7) Uani 1 1 d .
C13 C 0.7571(5) 0.9711(4) 0.11532(18) 0.0204(7) Uani 1 1 d .
C14 C 0.8482(5) 0.7952(4) 0.10712(18) 0.0214(7) Uani 1 1 d .
C15 C 0.9123(5) 0.7101(4) 0.18053(19) 0.0224(7) Uani 1 1 d .
C16 C 0.9283(6) 0.8068(5) 0.3162(2) 0.0334(9) Uani 1 1 d .
H16A H 1.0653 0.8167 0.3215 0.050 Uiso 1 1 calc R
H16B H 0.9390 0.6933 0.3352 0.050 Uiso 1 1 calc R
H16C H 0.8243 0.8913 0.3454 0.050 Uiso 1 1 calc R
C17 C 0.6992(6) 1.1668(5) 0.2266(2) 0.0305(8) Uani 1 1 d .
H17A H 0.8149 1.2078 0.2220 0.046 Uiso 1 1 calc R
H17B H 0.6662 1.1558 0.2801 0.046 Uiso 1 1 calc R
H17C H 0.5751 1.2473 0.1991 0.046 Uiso 1 1 calc R
C18 C 0.6836(6) 1.1083(5) 0.0527(2) 0.0316(8) Uani 1 1 d .
H18A H 0.8012 1.1402 0.0361 0.047 Uiso 1 1 calc R
H18B H 0.5711 1.2071 0.0709 0.047 Uiso 1 1 calc R
H18C H 0.6305 1.0672 0.0102 0.047 Uiso 1 1 calc R
C19 C 0.8891(6) 0.7092(5) 0.0340(2) 0.0306(8) Uani 1 1 d .
H19A H 1.0385 0.6744 0.0222 0.046 Uiso 1 1 calc R
H19B H 0.8048 0.7879 -0.0068 0.046 Uiso 1 1 calc R
H19C H 0.8506 0.6094 0.0390 0.046 Uiso 1 1 calc R
C10 C 1.0311(6) 0.5225(5) 0.1964(2) 0.0335(9) Uani 1 1 d .
H20A H 1.1824 0.4984 0.1967 0.050 Uiso 1 1 calc R
H20B H 0.9967 0.4613 0.1570 0.050 Uiso 1 1 calc R
H20C H 0.9912 0.4861 0.2457 0.050 Uiso 1 1 calc R
N1 N 0.4266(4) 0.8616(3) 0.34603(14) 0.0161(5) Uani 1 1 d .
C8 C 0.5043(6) 0.6968(4) 0.13768(18) 0.0228(7) Uani 1 1 d .
C9 C 0.3362(5) 1.0066(4) 0.16674(17) 0.0207(7) Uani 1 1 d .

loop_
_atom_site_aniso_label
_atom_site_aniso_U_11
_atom_site_aniso_U_22
_atom_site_aniso_U_33
_atom_site_aniso_U_23
_atom_site_aniso_U_13
_atom_site_aniso_U_12
Fe1 0.0234(3) 0.0117(2) 0.0128(2) -0.00162(16) 0.00115(17) -0.00602(18)
C1 0.0215(16) 0.0131(15) 0.0148(15) 0.0017(11) 0.0000(12) -0.0057(13)
Cl1 0.0476(6) 0.0139(4) 0.0221(4) -0.0014(3) 0.0068(4) -0.0107(4)
O1 0.0543(18) 0.0300(15) 0.0271(14) -0.0075(11) 0.0006(12) -0.0248(13)
B1 0.0237(19) 0.0167(18) 0.0141(17) 0.0001(13) -0.0016(14) -0.0083(15)
O2 0.0274(14) 0.0284(14) 0.0246(13) -0.0001(10) -0.0012(11) -0.0020(12)
C2 0.0241(17) 0.0145(16) 0.0157(15) 0.0032(12) -0.0007(13) -0.0103(13)
C11 0.0201(17) 0.0262(18) 0.0182(16) -0.0013(13) -0.0009(13) -0.0088(14)
C7 0.0301(19) 0.0217(18) 0.0169(16) 0.0019(13) 0.0008(13) -0.0124(15)
C6 0.0265(18) 0.0159(16) 0.0177(16) -0.0020(12) 0.0013(13) -0.0057(14)
C5 0.0225(17) 0.0140(16) 0.0161(15) -0.0023(12) 0.0029(13) -0.0073(13)
C4 0.0207(16) 0.0175(16) 0.0151(15) 0.0016(12) -0.0007(12) -0.0087(13)
C3 0.0177(16) 0.0166(16) 0.0168(15) 0.0010(12) 0.0000(12) -0.0067(13)
C12 0.0207(17) 0.0184(17) 0.0244(17) -0.0048(13) 0.0060(13) -0.0097(14)
C13 0.0218(17) 0.0192(17) 0.0223(16) -0.0030(13) 0.0044(13) -0.0100(14)
C14 0.0246(18) 0.0203(17) 0.0209(16) -0.0052(13) 0.0069(13) -0.0097(14)
C15 0.0202(17) 0.0182(17) 0.0263(18) 0.0001(13) 0.0026(14) -0.0047(14)
C16 0.027(2) 0.050(3) 0.0235(19) -0.0058(17) -0.0012(15) -0.0151(18)
C17 0.032(2) 0.026(2) 0.040(2) -0.0154(16) 0.0136(17) -0.0169(16)
C18 0.039(2) 0.027(2) 0.0289(19) 0.0055(15) 0.0040(16) -0.0132(17)
C19 0.040(2) 0.030(2) 0.0252(19) -0.0131(15) 0.0127(16) -0.0163(17)
C10 0.030(2) 0.0197(19) 0.042(2) 0.0022(16) 0.0062(17) -0.0004(16)
N1 0.0257(15) 0.0127(13) 0.0111(12) 0.0006(10) -0.0006(10) -0.0087(11)
C8 0.0303(19) 0.0221(18) 0.0162(16) -0.0036(13) 0.0026(13) -0.0097(15)
C9 0.0286(19) 0.0228(18) 0.0128(15) -0.0030(13) 0.0017(13) -0.0118(16)

loop_
_atom_type_symbol
_atom_type_description
_atom_type_scat_dispersion_real
_atom_type_scat_dispersion_imag
_atom_type_scat_source
C C 0.0033 0.0016 'International Tables Vol C Tables 4.2.6.8 and 6.1.1.4'
H H 0.0000 0.0000 'International Tables Vol C Tables 4.2.6.8 and 6.1.1.4'
B B 0.0013 0.0007 'International Tables Vol C Tables 4.2.6.8 and 6.1.1.4'
N N 0.0061 0.0033 'International Tables Vol C Tables 4.2.6.8 and 6.1.1.4'
O O 0.0106 0.0060 'International Tables Vol C Tables 4.2.6.8 and 6.1.1.4'
Cl Cl 0.1484 0.1585 'International Tables Vol C Tables 4.2.6.8 and 6.1.1.4'
Fe Fe 0.3463 0.8444 'International Tables Vol C Tables 4.2.6.8 and 6.1.1.4'

loop_
_geom_angle_atom_site_label_1
_geom_angle_atom_site_label_2
_geom_angle_atom_site_label_3
_geom_angle
_geom_angle_site_symmetry_1
_geom_angle_site_symmetry_3
C9 Fe1 C8 93.26(16) . .
C9 Fe1 B1 91.71(15) . .
C8 Fe1 B1 89.50(15) . .
C9 Fe1 C15 163.33(14) . .
C8 Fe1 C15 99.02(15) . .
B1 Fe1 C15 99.58(14) . .
C9 Fe1 C12 98.74(14) . .
C8 Fe1 C12 158.64(14) . .
B1 Fe1 C12 107.62(14) . .
C15 Fe1 C12 66.23(13) . .
C9 Fe1 C14 128.87(14) . .
C8 Fe1 C14 92.89(14) . .
B1 Fe1 C14 139.04(14) . .
C15 Fe1 C14 39.70(13) . .
C12 Fe1 C14 65.83(13) . .
C9 Fe1 C11 131.26(14) . .
C8 Fe1 C11 134.93(15) . .
B1 Fe1 C11 83.36(14) . .
C15 Fe1 C11 39.67(13) . .
C12 Fe1 C11 39.54(13) . .
C14 Fe1 C11 66.42(13) . .
C9 Fe1 C13 97.85(14) . .
C8 Fe1 C13 121.47(14) . .
B1 Fe1 C13 146.69(14) . .
C15 Fe1 C13 66.10(13) . .
C12 Fe1 C13 39.47(12) . .
C14 Fe1 C13 38.86(13) . .
C11 Fe1 C13 66.37(13) . .
C3 C1 N1 123.3(3) . .
C3 C1 H1 118.4 . .
N1 C1 H1 118.4 . .
N1 B1 Cl1 112.1(2) . .
N1 B1 Fe1 131.2(2) . .
Cl1 B1 Fe1 116.57(19) . .
C4 C2 N1 123.9(3) . .
C4 C2 H2 118.0 . .
N1 C2 H2 118.0 . .
C12 C11 C15 106.9(3) . .
C12 C11 C16 126.1(3) . .
C15 C11 C16 126.3(3) . .
C12 C11 Fe1 69.74(18) . .
C15 C11 Fe1 69.51(18) . .
C16 C11 Fe1 132.7(3) . .
C4 C7 H7A 109.5 . .
C4 C7 H7B 109.5 . .
H7A C7 H7B 109.5 . .
C4 C7 H7C 109.5 . .
H7A C7 H7C 109.5 . .
H7B C7 H7C 109.5 . .
C3 C6 H6A 109.5 . .
C3 C6 H6B 109.5 . .
H6A C6 H6B 109.5 . .
C3 C6 H6C 109.5 . .
H6A C6 H6C 109.5 . .
H6B C6 H6C 109.5 . .
C4 C5 C3 107.5(2) . .
C4 C5 C5 111.4(3) . 2_676
C3 C5 C5 112.0(3) . 2_676
C4 C5 H5 108.6 . .
C3 C5 H5 108.6 . .
C5 C5 H5 108.6 2_676 .
C2 C4 C7 121.6(3) . .
C2 C4 C5 119.3(3) . .
C7 C4 C5 119.0(3) . .
C1 C3 C6 121.4(3) . .
C1 C3 C5 119.9(3) . .
C6 C3 C5 118.6(3) . .
C13 C12 C11 108.7(3) . .
C13 C12 C17 125.1(3) . .
C11 C12 C17 125.8(3) . .
C13 C12 Fe1 70.89(18) . .
C11 C12 Fe1 70.72(18) . .
C17 C12 Fe1 129.7(2) . .
C14 C13 C12 107.8(3) . .
C14 C13 C18 126.5(3) . .
C12 C13 C18 125.5(3) . .
C14 C13 Fe1 70.21(19) . .
C12 C13 Fe1 69.64(18) . .
C18 C13 Fe1 129.5(2) . .
C13 C14 C15 108.4(3) . .
C13 C14 C19 126.7(3) . .
C15 C14 C19 124.7(3) . .
C13 C14 Fe1 70.93(19) . .
C15 C14 Fe1 69.72(18) . .
C19 C14 Fe1 128.8(2) . .
C14 C15 C11 108.1(3) . .
C14 C15 C10 125.5(3) . .
C11 C15 C10 126.2(3) . .
C14 C15 Fe1 70.58(19) . .
C11 C15 Fe1 70.82(19) . .
C10 C15 Fe1 128.6(3) . .
C11 C16 H16A 109.5 . .
C11 C16 H16B 109.5 . .
H16A C16 H16B 109.5 . .
C11 C16 H16C 109.5 . .
H16A C16 H16C 109.5 . .
H16B C16 H16C 109.5 . .
C12 C17 H17A 109.5 . .
C12 C17 H17B 109.5 . .
H17A C17 H17B 109.5 . .
C12 C17 H17C 109.5 . .
H17A C17 H17C 109.5 . .
H17B C17 H17C 109.5 . .
C13 C18 H18A 109.5 . .
C13 C18 H18B 109.5 . .
H18A C18 H18B 109.5 . .
C13 C18 H18C 109.5 . .
H18A C18 H18C 109.5 . .
H18B C18 H18C 109.5 . .
C14 C19 H19A 109.5 . .
C14 C19 H19B 109.5 . .
H19A C19 H19B 109.5 . .
C14 C19 H19C 109.5 . .
H19A C19 H19C 109.5 . .
H19B C19 H19C 109.5 . .
C15 C10 H20A 109.5 . .
C15 C10 H20B 109.5 . .
H20A C10 H20B 109.5 . .
C15 C10 H20C 109.5 . .
H20A C10 H20C 109.5 . .
H20B C10 H20C 109.5 . .
C1 N1 C2 112.8(2) . .
C1 N1 B1 122.8(3) . .
C2 N1 B1 124.2(3) . .
O1 C8 Fe1 177.5(3) . .
O2 C9 Fe1 177.2(3) . .

loop_
_geom_bond_atom_site_label_1
_geom_bond_atom_site_label_2
_geom_bond_distance
_geom_bond_site_symmetry_2
Fe1 C9 1.749(3) .
Fe1 C8 1.759(3) .
Fe1 B1 2.025(4) .
Fe1 C15 2.108(3) .
Fe1 C12 2.112(3) .
Fe1 C14 2.119(3) .
Fe1 C11 2.125(3) .
Fe1 C13 2.129(3) .
C1 C3 1.333(4) .
C1 N1 1.423(4) .
C1 H1 0.9500 .
Cl1 B1 1.827(4) .
O1 C8 1.150(4) .
B1 N1 1.437(4) .
O2 C9 1.151(4) .
C2 C4 1.328(4) .
C2 N1 1.428(4) .
C2 H2 0.9500 .
C11 C12 1.433(5) .
C11 C15 1.436(5) .
C11 C16 1.494(5) .
C7 C4 1.503(4) .
C7 H7A 0.9800 .
C7 H7B 0.9800 .
C7 H7C 0.9800 .
C6 C3 1.508(4) .
C6 H6A 0.9800 .
C6 H6B 0.9800 .
C6 H6C 0.9800 .
C5 C4 1.519(4) .
C5 C3 1.523(4) .
C5 C5 1.582(6) 2_676
C5 H5 1.0000 .
C12 C13 1.432(5) .
C12 C17 1.507(5) .
C13 C14 1.413(5) .
C13 C18 1.501(5) .
C14 C15 1.436(5) .
C14 C19 1.508(5) .
C15 C10 1.510(5) .
C16 H16A 0.9800 .
C16 H16B 0.9800 .
C16 H16C 0.9800 .
C17 H17A 0.9800 .
C17 H17B 0.9800 .
C17 H17C 0.9800 .
C18 H18A 0.9800 .
C18 H18B 0.9800 .
C18 H18C 0.9800 .
C19 H19A 0.9800 .
C19 H19B 0.9800 .
C19 H19C 0.9800 .
C10 H20A 0.9800 .
C10 H20B 0.9800 .
C10 H20C 0.9800 .

loop_
_geom_torsion_atom_site_label_1
_geom_torsion_atom_site_label_2
_geom_torsion_atom_site_label_3
_geom_torsion_atom_site_label_4
_geom_torsion
_geom_torsion_site_symmetry_1
C9 Fe1 B1 N1 -50.5(3) .
C8 Fe1 B1 N1 -143.7(3) .
C15 Fe1 B1 N1 117.2(3) .
C12 Fe1 B1 N1 49.2(4) .
C14 Fe1 B1 N1 122.4(3) .
C11 Fe1 B1 N1 80.9(3) .
C13 Fe1 B1 N1 56.6(5) .
C9 Fe1 B1 Cl1 133.1(2) .
C8 Fe1 B1 Cl1 39.9(2) .
C15 Fe1 B1 Cl1 -59.2(2) .
C12 Fe1 B1 Cl1 -127.14(19) .
C14 Fe1 B1 Cl1 -54.0(3) .
C11 Fe1 B1 Cl1 -95.5(2) .
C13 Fe1 B1 Cl1 -119.8(2) .
C9 Fe1 C11 C12 -41.8(3) .
C8 Fe1 C11 C12 149.1(2) .
B1 Fe1 C11 C12 -128.3(2) .
C15 Fe1 C11 C12 118.0(3) .
C14 Fe1 C11 C12 80.0(2) .
C13 Fe1 C11 C12 37.46(19) .
C9 Fe1 C11 C15 -159.8(2) .
C8 Fe1 C11 C15 31.1(3) .
B1 Fe1 C11 C15 113.8(2) .
C12 Fe1 C11 C15 -118.0(3) .
C14 Fe1 C11 C15 -37.92(19) .
C13 Fe1 C11 C15 -80.5(2) .
C9 Fe1 C11 C16 79.1(4) .
C8 Fe1 C11 C16 -89.9(4) .
B1 Fe1 C11 C16 -7.3(4) .
C15 Fe1 C11 C16 -121.1(4) .
C12 Fe1 C11 C16 121.0(4) .
C14 Fe1 C11 C16 -159.0(4) .
C13 Fe1 C11 C16 158.4(4) .
N1 C2 C4 C7 168.6(3) .
N1 C2 C4 C5 -9.4(5) .
C3 C5 C4 C2 34.3(4) .
C5 C5 C4 C2 -88.8(4) 2_676
C3 C5 C4 C7 -143.7(3) .
C5 C5 C4 C7 93.1(4) 2_676
N1 C1 C3 C6 -171.1(3) .
N1 C1 C3 C5 6.1(5) .
C4 C5 C3 C1 -32.8(4) .
C5 C5 C3 C1 90.0(4) 2_676
C4 C5 C3 C6 144.5(3) .
C5 C5 C3 C6 -92.8(4) 2_676
C15 C11 C12 C13 -1.2(4) .
C16 C11 C12 C13 170.2(3) .
Fe1 C11 C12 C13 -61.0(2) .
C15 C11 C12 C17 -174.5(3) .
C16 C11 C12 C17 -3.2(5) .
Fe1 C11 C12 C17 125.6(3) .
C15 C11 C12 Fe1 59.9(2) .
C16 C11 C12 Fe1 -128.8(3) .
C9 Fe1 C12 C13 -91.7(2) .
C8 Fe1 C12 C13 31.7(5) .
B1 Fe1 C12 C13 173.6(2) .
C15 Fe1 C12 C13 80.7(2) .
C14 Fe1 C12 C13 37.08(19) .
C11 Fe1 C12 C13 118.7(3) .
C9 Fe1 C12 C11 149.5(2) .
C8 Fe1 C12 C11 -87.0(4) .
B1 Fe1 C12 C11 54.9(2) .
C15 Fe1 C12 C11 -38.03(19) .
C14 Fe1 C12 C11 -81.7(2) .
C13 Fe1 C12 C11 -118.7(3) .
C9 Fe1 C12 C17 28.5(3) .
C8 Fe1 C12 C17 151.9(4) .
B1 Fe1 C12 C17 -66.1(3) .
C15 Fe1 C12 C17 -159.1(4) .
C14 Fe1 C12 C17 157.3(4) .
C11 Fe1 C12 C17 -121.0(4) .
C13 Fe1 C12 C17 120.2(4) .
C11 C12 C13 C14 0.8(4) .
C17 C12 C13 C14 174.3(3) .
Fe1 C12 C13 C14 -60.1(2) .
C11 C12 C13 C18 -174.4(3) .
C17 C12 C13 C18 -1.0(5) .
Fe1 C12 C13 C18 124.7(3) .
C11 C12 C13 Fe1 60.9(2) .
C17 C12 C13 Fe1 -125.6(3) .
C9 Fe1 C13 C14 -147.0(2) .
C8 Fe1 C13 C14 -48.3(3) .
B1 Fe1 C13 C14 107.6(3) .
C15 Fe1 C13 C14 37.7(2) .
C12 Fe1 C13 C14 118.7(3) .
C11 Fe1 C13 C14 81.2(2) .
C9 Fe1 C13 C12 94.2(2) .
C8 Fe1 C13 C12 -167.0(2) .
B1 Fe1 C13 C12 -11.1(3) .
C15 Fe1 C13 C12 -81.1(2) .
C14 Fe1 C13 C12 -118.7(3) .
C11 Fe1 C13 C12 -37.53(19) .
C9 Fe1 C13 C18 -25.6(3) .
C8 Fe1 C13 C18 73.2(4) .
B1 Fe1 C13 C18 -130.9(3) .
C15 Fe1 C13 C18 159.1(4) .
C12 Fe1 C13 C18 -119.8(4) .
C14 Fe1 C13 C18 121.5(4) .
C11 Fe1 C13 C18 -157.3(4) .
C12 C13 C14 C15 -0.2(4) .
C18 C13 C14 C15 175.0(3) .
Fe1 C13 C14 C15 -59.9(2) .
C12 C13 C14 C19 -175.6(3) .
C18 C13 C14 C19 -0.4(6) .
Fe1 C13 C14 C19 124.7(4) .
C12 C13 C14 Fe1 59.7(2) .
C18 C13 C14 Fe1 -125.1(3) .
C9 Fe1 C14 C13 43.8(3) .
C8 Fe1 C14 C13 140.4(2) .
B1 Fe1 C14 C13 -127.0(2) .
C15 Fe1 C14 C13 -119.0(3) .
C12 Fe1 C14 C13 -37.65(19) .
C11 Fe1 C14 C13 -81.1(2) .
C9 Fe1 C14 C15 162.8(2) .
C8 Fe1 C14 C15 -100.6(2) .
B1 Fe1 C14 C15 -8.1(3) .
C12 Fe1 C14 C15 81.3(2) .
C11 Fe1 C14 C15 37.89(19) .
C13 Fe1 C14 C15 119.0(3) .
C9 Fe1 C14 C19 -78.4(4) .
C8 Fe1 C14 C19 18.1(3) .
B1 Fe1 C14 C19 110.7(3) .
C15 Fe1 C14 C19 118.8(4) .
C12 Fe1 C14 C19 -159.9(4) .
C11 Fe1 C14 C19 156.7(4) .
C13 Fe1 C14 C19 -122.3(4) .
C13 C14 C15 C11 -0.5(4) .
C19 C14 C15 C11 175.0(3) .
Fe1 C14 C15 C11 -61.2(2) .
C13 C14 C15 C10 -175.2(3) .
C19 C14 C15 C10 0.4(6) .
Fe1 C14 C15 C10 124.2(4) .
C13 C14 C15 Fe1 60.6(2) .
C19 C14 C15 Fe1 -123.8(3) .
C12 C11 C15 C14 1.0(4) .
C16 C11 C15 C14 -170.3(3) .
Fe1 C11 C15 C14 61.0(2) .
C12 C11 C15 C10 175.6(3) .
C16 C11 C15 C10 4.3(6) .
Fe1 C11 C15 C10 -124.4(4) .
C12 C11 C15 Fe1 -60.0(2) .
C16 C11 C15 Fe1 128.6(4) .
C9 Fe1 C15 C14 -53.3(5) .
C8 Fe1 C15 C14 83.6(2) .
B1 Fe1 C15 C14 174.6(2) .
C12 Fe1 C15 C14 -80.2(2) .
C11 Fe1 C15 C14 -118.1(3) .
C13 Fe1 C15 C14 -36.90(19) .
C9 Fe1 C15 C11 64.8(5) .
C8 Fe1 C15 C11 -158.2(2) .
B1 Fe1 C15 C11 -67.2(2) .
C12 Fe1 C15 C11 37.91(19) .
C14 Fe1 C15 C11 118.1(3) .
C13 Fe1 C15 C11 81.2(2) .
C9 Fe1 C15 C10 -173.8(4) .
C8 Fe1 C15 C10 -36.8(3) .
B1 Fe1 C15 C10 54.2(3) .
C12 Fe1 C15 C10 159.4(4) .
C14 Fe1 C15 C10 -120.4(4) .
C11 Fe1 C15 C10 121.4(4) .
C13 Fe1 C15 C10 -157.3(4) .
C3 C1 N1 C2 21.6(4) .
C3 C1 N1 B1 -163.2(3) .
C4 C2 N1 C1 -19.9(4) .
C4 C2 N1 B1 164.9(3) .
Cl1 B1 N1 C1 177.7(2) .
Fe1 B1 N1 C1 1.2(5) .
Cl1 B1 N1 C2 -7.6(4) .
Fe1 B1 N1 C2 175.9(2) .
